data_7111255
loop_
_publ_author_name
'Beer, Leanne'
'Brusso, Jaclyn L.'
'Cordes, A. Wallace'
'Godde, Erika'
'Haddon, Robert C.'
'Itkis, Mikhail E.'
'Oakley, Richard T.'
'Reed, Robert W.'

_publ_section_title
;
 Structure???property trends in ??-stacked dithiazolo-dithiazolyl
 conductors
;
_journal_issue 21
_journal_name_full 'Chemical Communications'
_journal_page_first 2562
_journal_paper_doi 10.1039/b207735n
_journal_year 2002
_chemical_formula_sum 'C6 H4 N3 S4'
_chemical_formula_weight 246.36
_chemical_name_systematic
; 
? 
;
_space_group_IT_number 19
_symmetry_cell_setting orthorhombic
_symmetry_space_group_name_Hall 'P 2ac 2ab'
_symmetry_space_group_name_H-M 'P 21 21 21'
_atom_sites_solution_hydrogens geom
_atom_sites_solution_primary direct
_atom_sites_solution_secondary difmap
_audit_creation_method SHELXL-97
_cell_angle_alpha 90.00
_cell_angle_beta 90.00
_cell_angle_gamma 90.00
_cell_formula_units_Z 4
_cell_length_a 3.9626(10)
_cell_length_b 11.962(3)
_cell_length_c 18.262(5)
_cell_measurement_reflns_used 4295
_cell_measurement_temperature 293(2)
_cell_measurement_theta_max 26
_cell_measurement_theta_min 4
_cell_volume 865.6(4)
_computing_cell_refinement 'CrystalClear (Rigaku Corp, 1999)'
_computing_data_collection 'CrystalClear (Rigaku Corp, 1999)'
_computing_data_reduction 'Texsan (Molecular Structure Corp, 1998)'
_computing_molecular_graphics 'Ortep3,v1.05, L.J.Farrugia,UnivGlasgow'
_computing_publication_material 'SHELXL-97 (Sheldrick, 1997)'
_computing_structure_refinement 'SHELXL-97 (Sheldrick, 1997)'
_computing_structure_solution 'SHELXS-97 (Sheldrick, 1990)'
_diffrn_ambient_temperature 293(2)
_diffrn_measured_fraction_theta_full 0.938
_diffrn_measured_fraction_theta_max 0.938
_diffrn_measurement_device_type 'Mercury CCD - AFC8S'
_diffrn_measurement_method \w
_diffrn_radiation_monochromator graphite
_diffrn_radiation_source 'fine-focus sealed tube'
_diffrn_radiation_type MoK\a
_diffrn_radiation_wavelength 0.7107
_diffrn_reflns_av_R_equivalents 0.036
_diffrn_reflns_av_sigmaI/netI 0.0441
_diffrn_reflns_limit_h_max 4
_diffrn_reflns_limit_h_min -4
_diffrn_reflns_limit_k_max 14
_diffrn_reflns_limit_k_min -14
_diffrn_reflns_limit_l_max 22
_diffrn_reflns_limit_l_min -22
_diffrn_reflns_number 978
_diffrn_reflns_theta_full 26.00
_diffrn_reflns_theta_max 26.00
_diffrn_reflns_theta_min 3.58
_exptl_absorpt_coefficient_mu 1.044
_exptl_absorpt_correction_T_max 1.00
_exptl_absorpt_correction_T_min 0.82
_exptl_absorpt_correction_type 'empirical, R.A.Jacobson, MS Corp, 1998'
_exptl_crystal_colour black
_exptl_crystal_density_diffrn 1.890
_exptl_crystal_density_method 'not measured'
_exptl_crystal_description block
_exptl_crystal_F_000 500
_exptl_crystal_size_max 0.22
_exptl_crystal_size_mid 0.14
_exptl_crystal_size_min 0.14
_refine_diff_density_max 0.204
_refine_diff_density_min -0.195
_refine_diff_density_rms 0.050
_refine_ls_extinction_method none
_refine_ls_goodness_of_fit_ref 1.050
_refine_ls_hydrogen_treatment mixed
_refine_ls_matrix_type full
_refine_ls_number_parameters 134
_refine_ls_number_reflns 977
_refine_ls_number_restraints 0
_refine_ls_restrained_S_all 1.050
_refine_ls_R_factor_all 0.0338
_refine_ls_R_factor_gt 0.0271
_refine_ls_shift/su_max 0.038
_refine_ls_shift/su_mean 0.002
_refine_ls_structure_factor_coef Fsqd
_refine_ls_weighting_details 'calc w=1/[\s^2^(Fo^2^)+(0.0229P)^2^] where P=(Fo^2^+2Fc^2^)/3'
_refine_ls_weighting_scheme calc
_refine_ls_wR_factor_gt 0.0579
_refine_ls_wR_factor_ref 0.0597
_reflns_number_gt 870
_reflns_number_total 977
_reflns_threshold_expression >2sigma(I)
_cod_data_source_file b207735nsup1.cif
_cod_data_source_block hbpme
_cod_depositor_comments
;
The following automatic conversions were performed:
'_atom_site_symetry_multiplicity' tag replaced with
'_atom_site_symmetry_multiplicity'.

Automatic conversion script
Id: cif_correct_tags 1440 2010-10-19 06:21:57Z saulius 
;
_cod_original_sg_symbol_H-M P212121
_cod_database_code 7111255

loop_
_symmetry_equiv_pos_as_xyz
'x, y, z'
'-x+1/2, -y, z+1/2'
'x+1/2, -y+1/2, -z'
'-x, y+1/2, -z+1/2'

loop_
_atom_site_label
_atom_site_type_symbol
_atom_site_fract_x
_atom_site_fract_y
_atom_site_fract_z
_atom_site_U_iso_or_equiv
_atom_site_adp_type
_atom_site_occupancy
_atom_site_symmetry_multiplicity
_atom_site_calc_flag
S1 S 0.0198(3) 0.13661(8) 0.68501(5) 0.0402(3) Uani 1 1 d
S2 S -0.1469(3) -0.02936(8) 0.68581(5) 0.0381(2) Uani 1 1 d
S3 S -0.8345(3) -0.05170(9) 1.02279(5) 0.0442(3) Uani 1 1 d
S4 S -0.7625(3) -0.17382(8) 0.94149(5) 0.0386(3) Uani 1 1 d
N1 N -0.1013(8) 0.1726(2) 0.76870(15) 0.0370(8) Uani 1 1 d
N2 N -0.3775(8) 0.1134(2) 0.87474(15) 0.0326(7) Uani 1 1 d
N3 N -0.6568(9) 0.0555(2) 0.97993(15) 0.0391(8) Uani 1 1 d
C1 C -0.2576(9) 0.0926(3) 0.80450(16) 0.0280(7) Uani 1 1 d
C2 C -0.3033(9) -0.0158(3) 0.77421(17) 0.0264(8) Uani 1 1 d
C3 C -0.4626(10) -0.1001(3) 0.81298(19) 0.0317(8) Uani 1 1 d
C4 C -0.5730(9) -0.0776(3) 0.88348(18) 0.0294(8) Uani 1 1 d
C5 C -0.5384(9) 0.0312(3) 0.91501(17) 0.0293(8) Uani 1 1 d
C6 C -0.3340(16) 0.2253(4) 0.9063(3) 0.0485(12) Uani 1 1 d
H3 H -0.466(9) -0.170(3) 0.7921(16) 0.029(10) Uiso 1 1 d
H6A H -0.359(18) 0.220(5) 0.951(3) 0.11(2) Uiso 1 1 d
H6B H -0.091(18) 0.251(5) 0.909(3) 0.10(2) Uiso 1 1 d
H6C H -0.458(17) 0.278(5) 0.874(3) 0.12(2) Uiso 1 1 d

loop_
_atom_site_aniso_label
_atom_site_aniso_U_11
_atom_site_aniso_U_22
_atom_site_aniso_U_33
_atom_site_aniso_U_23
_atom_site_aniso_U_13
_atom_site_aniso_U_12
S1 0.0456(6) 0.0381(5) 0.0369(5) 0.0044(4) 0.0079(5) -0.0003(5)
S2 0.0464(6) 0.0384(5) 0.0295(4) -0.0027(4) 0.0055(5) -0.0021(5)
S3 0.0475(6) 0.0561(6) 0.0291(4) 0.0052(5) 0.0049(5) 0.0051(6)
S4 0.0417(6) 0.0414(6) 0.0328(4) 0.0076(4) 0.0010(5) -0.0014(5)
N1 0.044(2) 0.0317(17) 0.0349(15) -0.0011(13) 0.0055(15) -0.0014(16)
N2 0.0416(18) 0.0283(16) 0.0279(13) -0.0043(12) -0.0035(14) 0.0004(15)
N3 0.047(2) 0.0429(18) 0.0273(14) 0.0004(14) 0.0042(16) 0.0030(18)
C1 0.0263(18) 0.0310(17) 0.0269(15) 0.0012(14) -0.0001(17) 0.0027(16)
C2 0.025(2) 0.0290(18) 0.0256(15) 0.0009(13) -0.0027(16) 0.0017(17)
C3 0.036(2) 0.0283(18) 0.0308(17) -0.0018(15) -0.0028(19) 0.0026(17)
C4 0.029(2) 0.032(2) 0.0273(16) 0.0032(15) -0.0040(16) -0.0002(16)
C5 0.023(2) 0.036(2) 0.0284(16) 0.0030(15) -0.0072(16) 0.0062(18)
C6 0.068(4) 0.031(2) 0.047(3) -0.013(2) 0.008(3) -0.008(3)

loop_
_atom_type_symbol
_atom_type_description
_atom_type_scat_dispersion_real
_atom_type_scat_dispersion_imag
_atom_type_scat_source
S S 0.1246 0.1234 'International Tables Vol C Tables 4.2.6.8 and 6.1.1.4'
N N 0.0061 0.0033 'International Tables Vol C Tables 4.2.6.8 and 6.1.1.4'
C C 0.0033 0.0016 'International Tables Vol C Tables 4.2.6.8 and 6.1.1.4'
H H 0.0000 0.0000 'International Tables Vol C Tables 4.2.6.8 and 6.1.1.4'

loop_
_geom_angle_atom_site_label_1
_geom_angle_atom_site_label_2
_geom_angle_atom_site_label_3
_geom_angle
N1 S1 S2 98.55(11)
C2 S2 S1 91.74(12)
N3 S3 S4 98.42(11)
C4 S4 S3 91.66(13)
C1 N1 S1 113.9(2)
C5 N2 C1 121.4(3)
C5 N2 C6 119.6(3)
C1 N2 C6 119.0(3)
C5 N3 S3 114.0(3)
N1 C1 N2 119.4(3)
N1 C1 C2 122.1(3)
N2 C1 C2 118.6(3)
C3 C2 C1 121.6(3)
C3 C2 S2 124.7(3)
C1 C2 S2 113.7(2)
C2 C3 C4 118.5(3)
C2 C3 H3 117(2)
C4 C3 H3 124(2)
C3 C4 C5 121.4(3)
C3 C4 S4 125.1(3)
C5 C4 S4 113.5(3)
N3 C5 N2 119.3(3)
N3 C5 C4 122.2(3)
N2 C5 C4 118.5(3)
N2 C6 H6A 107(4)
N2 C6 H6B 114(4)
H6A C6 H6B 96(5)
N2 C6 H6C 107(3)
H6A C6 H6C 125(6)
H6B C6 H6C 108(5)

loop_
_geom_bond_atom_site_label_1
_geom_bond_atom_site_label_2
_geom_bond_distance
S1 N1 1.659(3)
S1 S2 2.0924(14)
S2 C2 1.737(3)
S3 N3 1.660(3)
S3 S4 2.1024(14)
S4 C4 1.735(4)
N1 C1 1.314(4)
N2 C5 1.383(4)
N2 C1 1.390(4)
N2 C6 1.468(5)
N3 C5 1.308(4)
C1 C2 1.421(4)
C2 C3 1.385(5)
C3 C4 1.386(5)
C3 H3 0.92(3)
C4 C5 1.430(5)
C6 H6A 0.83(5)
C6 H6B 1.01(7)
C6 H6C 0.99(6)
